data_2015615
loop_
_publ_author_name
'Zhi-Feng Li'
'Chun-Xiang Wang'
'Chen-Xia Du'

_publ_section_title
;Diaquabis[2'-(4,5-diazafluoren-9-ylidene)picolinohydrazidato-\k^2^<i>N</i>,<i>O</i>]zinc(II)
 tetrahydrate: a metal--water chain complex containing cyclic water hexamers
;
_journal_coeditor_code GZ3031
_journal_issue 10
_journal_name_full 'Acta Crystallographica Section C'
_journal_page_first m488
_journal_page_last m490
_journal_paper_doi 10.1107/S0108270106035359
_journal_volume 62
_journal_year 2006
_chemical_formula_iupac '[Zn (C17 H10 N5 O)2 (H2 O)2] , 4H2 O'
_chemical_formula_moiety 'C34 H24 N10 O4 Zn , 4H2 O'
_chemical_formula_sum 'C34 H32 N10 O8 Zn'
_chemical_formula_weight 774.09
_chemical_name_systematic
;Diaquabis[2'-(4,5-diazafluoren-9-ylidene)picolinohydrazidato-\k^2^N,O)zinc(II)
tetrahydrate
;
_space_group_IT_number 2
_symmetry_cell_setting triclinic
_symmetry_space_group_name_Hall '-P 1'
_symmetry_space_group_name_H-M 'P -1'
_atom_sites_solution_hydrogens geom
_atom_sites_solution_primary direct
_atom_sites_solution_secondary difmap
_audit_creation_method SHELXL97
_cell_angle_alpha 74.87(3)
_cell_angle_beta 75.64(3)
_cell_angle_gamma 68.06(3)
_cell_formula_units_Z 1
_cell_length_a 7.9310(16)
_cell_length_b 10.340(2)
_cell_length_c 11.734(2)
_cell_measurement_reflns_used 96
_cell_measurement_temperature 291(2)
_cell_measurement_theta_max 26.1
_cell_measurement_theta_min 1.8
_cell_volume 849.4(3)
_computing_cell_refinement 'SAINT (Bruker, 2004)'
_computing_data_collection 'SMART (Bruker, 2004)'
_computing_data_reduction SAINT
_computing_molecular_graphics 'SHELXTL (Bruker, 2004)'
_computing_publication_material SHELXTL
_computing_structure_refinement 'SHELXL97 (Sheldrick, 1997)'
_computing_structure_solution 'SHELXS97 (Sheldrick, 1997)'
_diffrn_ambient_temperature 291(2)
_diffrn_measured_fraction_theta_full 0.980
_diffrn_measured_fraction_theta_max 0.980
_diffrn_measurement_device_type 'Bruker SMART APEXII CCD area-detector'
_diffrn_measurement_method '\f and \w'
_diffrn_radiation_monochromator graphite
_diffrn_radiation_source 'fine-focus sealed tube'
_diffrn_radiation_type MoK\a
_diffrn_radiation_wavelength 0.71073
_diffrn_reflns_av_R_equivalents 0.0023
_diffrn_reflns_av_sigmaI/netI 0.0533
_diffrn_reflns_limit_h_max 9
_diffrn_reflns_limit_h_min -10
_diffrn_reflns_limit_k_max 0
_diffrn_reflns_limit_k_min -13
_diffrn_reflns_limit_l_max 14
_diffrn_reflns_limit_l_min -15
_diffrn_reflns_number 5042
_diffrn_reflns_theta_full 27.51
_diffrn_reflns_theta_max 27.51
_diffrn_reflns_theta_min 1.82
_exptl_absorpt_coefficient_mu 0.792
_exptl_absorpt_correction_T_max 0.858
_exptl_absorpt_correction_T_min 0.797
_exptl_absorpt_correction_type multi-scan
_exptl_absorpt_process_details '(SADABS; Sheldrick, 2003)'
_exptl_crystal_colour Red
_exptl_crystal_density_diffrn 1.513
_exptl_crystal_density_method 'not measured'
_exptl_crystal_description Block
_exptl_crystal_F_000 400
_exptl_crystal_size_max 0.30
_exptl_crystal_size_mid 0.20
_exptl_crystal_size_min 0.20
_refine_diff_density_max 0.407
_refine_diff_density_min -0.601
_refine_ls_extinction_coef 0.0010(2)
_refine_ls_extinction_expression Fc^*^=kFc[1+0.001xFc^2^\l^3^/sin(2\q)]^-1/4^
_refine_ls_extinction_method 'SHELXL97 (Sheldrick, 1997)'
_refine_ls_goodness_of_fit_ref 1.107
_refine_ls_hydrogen_treatment constr
_refine_ls_matrix_type full
_refine_ls_number_parameters 242
_refine_ls_number_reflns 3915
_refine_ls_number_restraints 0
_refine_ls_restrained_S_all 1.107
_refine_ls_R_factor_all 0.0695
_refine_ls_R_factor_gt 0.0576
_refine_ls_shift/su_max 0.000
_refine_ls_shift/su_mean 0.000
_refine_ls_structure_factor_coef Fsqd
_refine_ls_weighting_details 'calc w = 1/[\s^2^(Fo^2^)+(0.1019P)^2^+0.1755P] where P=(Fo^2^+2Fc^2^)/3'
_refine_ls_weighting_scheme calc
_refine_ls_wR_factor_gt 0.1094
_refine_ls_wR_factor_ref 0.1179
_reflns_number_gt 2724
_reflns_number_total 3915
_reflns_threshold_expression I>2\s(I)
_cod_data_source_file gz3031.cif
_cod_data_source_block I
_cod_depositor_comments
;
The following automatic conversions were performed:
'_symmetry_cell_setting' value 'Triclinic' changed to 'triclinic'
according to '/home/saulius/struct/CIF-dictionaries/cif_core.dic'
dictionary named 'cif_core.dic' version 2.4.1 from 2010-06-29.

Automatic conversion script
Id: cif_fix_enum 1527 2010-12-29 10:47:43Z saulius 

The following automatic conversions were performed:

'_symmetry_cell_setting' value 'Triclinic' changed to 'triclinic'
according to /home/saulius/struct/CIF-dictionaries/cif_core.dic
dictionary named 'cif_core.dic' version 2.4.1 from 2010-06-29.

Automatic conversion script
Id: cif_fix_values 1715 2011-07-08 13:25:40Z adriana 
;
_cod_original_sg_symbol_H-M P-1
_cod_database_code 2015615
_cod_database_fobs_code 2015615

loop_
_symmetry_equiv_pos_as_xyz
'x, y, z'
'-x, -y, -z'

loop_
_atom_site_type_symbol
_atom_site_label
_atom_site_fract_x
_atom_site_fract_y
_atom_site_fract_z
_atom_site_U_iso_or_equiv
_atom_site_adp_type
_atom_site_calc_flag
_atom_site_refinement_flags
_atom_site_occupancy
Zn Zn 0.5000 0.5000 0.5000 0.0372(2) Uani d S 1
O O1 0.2707(3) 0.4975(2) 0.6304(2) 0.0387(6) Uani d . 1
O O2 0.3429(3) 0.5050(3) 0.3673(2) 0.0455(6) Uani d . 1
H H2A 0.2976 0.4389 0.3803 0.055 Uiso d . 1
H H2B 0.3982 0.5254 0.2966 0.055 Uiso d . 1
O O3 0.0394(4) 0.7629(4) 0.3528(3) 0.0693(9) Uani d . 1
H H3A -0.0553 0.7616 0.3321 0.083 Uiso d . 1
H H3B 0.1059 0.6760 0.3590 0.083 Uiso d . 1
O O4 0.1380(4) 0.3246(3) 0.4015(3) 0.0641(8) Uani d . 1
H H4A 0.0702 0.3900 0.3553 0.077 Uiso d . 1
H H4B 0.0670 0.3113 0.4676 0.077 Uiso d . 1
N N1 0.5550(4) 0.2816(3) 0.5565(3) 0.0378(6) Uani d . 1
N N2 0.1483(4) 0.3428(3) 0.7768(2) 0.0396(7) Uani d . 1
N N3 0.0075(4) 0.4630(3) 0.8093(2) 0.0399(7) Uani d . 1
N N4 -0.2687(5) 0.2649(4) 1.2041(3) 0.0548(9) Uani d . 1
N N5 -0.4829(4) 0.5811(4) 1.1370(3) 0.0485(8) Uani d . 1
C C1 0.6964(5) 0.1768(4) 0.5121(3) 0.0458(9) Uani d . 1
H H1 0.7876 0.2003 0.4524 0.055 Uiso calc R 1
C C2 0.7117(6) 0.0360(4) 0.5514(4) 0.0523(10) Uani d . 1
H H2 0.8110 -0.0346 0.5189 0.063 Uiso calc R 1
C C3 0.5751(6) 0.0019(4) 0.6407(4) 0.0546(10) Uani d . 1
H H3 0.5802 -0.0922 0.6680 0.066 Uiso calc R 1
C C4 0.4313(6) 0.1092(4) 0.6889(3) 0.0479(9) Uani d . 1
H H4 0.3412 0.0877 0.7508 0.057 Uiso calc R 1
C C5 0.4227(5) 0.2490(4) 0.6439(3) 0.0379(7) Uani d . 1
C C6 0.2696(5) 0.3756(4) 0.6852(3) 0.0352(7) Uani d . 1
C C7 -0.0952(5) 0.4421(4) 0.9124(3) 0.0383(8) Uani d . 1
C C8 -0.0860(5) 0.3147(4) 1.0069(3) 0.0408(8) Uani d . 1
C C9 0.0310(6) 0.1759(4) 1.0179(4) 0.0510(9) Uani d . 1
H H9 0.1288 0.1455 0.9574 0.061 Uiso calc R 1
C C10 -0.0040(7) 0.0838(5) 1.1234(4) 0.0620(12) Uani d . 1
H H10 0.0714 -0.0107 1.1348 0.074 Uiso calc R 1
C C11 -0.1505(7) 0.1321(5) 1.2115(4) 0.0620(12) Uani d . 1
H H11 -0.1684 0.0673 1.2812 0.074 Uiso calc R 1
C C12 -0.2328(5) 0.3534(4) 1.1016(3) 0.0412(8) Uani d . 1
C C13 -0.3357(5) 0.5038(4) 1.0705(3) 0.0414(8) Uani d . 1
C C14 -0.5497(6) 0.7197(5) 1.0893(4) 0.0558(10) Uani d . 1
H H14 -0.6512 0.7771 1.1334 0.067 Uiso calc R 1
C C15 -0.4761(6) 0.7814(5) 0.9786(4) 0.0563(10) Uani d . 1
H H15 -0.5283 0.8781 0.9505 0.068 Uiso calc R 1
C C16 -0.3254(5) 0.7009(4) 0.9092(4) 0.0504(9) Uani d . 1
H H16 -0.2751 0.7406 0.8340 0.060 Uiso calc R 1
C C17 -0.2531(5) 0.5582(4) 0.9572(3) 0.0402(8) Uani d . 1

loop_
_atom_site_aniso_label
_atom_site_aniso_U_11
_atom_site_aniso_U_22
_atom_site_aniso_U_33
_atom_site_aniso_U_12
_atom_site_aniso_U_13
_atom_site_aniso_U_23
Zn 0.0359(3) 0.0319(3) 0.0383(3) -0.0123(2) 0.0049(2) -0.0062(2)
O1 0.0395(12) 0.0332(12) 0.0348(12) -0.0131(10) 0.0084(10) -0.0046(10)
O2 0.0461(14) 0.0568(16) 0.0353(13) -0.0235(13) 0.0015(10) -0.0097(11)
O3 0.0572(18) 0.062(2) 0.095(2) -0.0136(16) -0.0209(17) -0.0265(18)
O4 0.0625(19) 0.0493(17) 0.074(2) -0.0125(15) -0.0166(16) -0.0039(15)
N1 0.0396(15) 0.0345(14) 0.0365(14) -0.0131(12) 0.0028(12) -0.0096(12)
N2 0.0398(15) 0.0399(15) 0.0344(14) -0.0166(13) 0.0058(12) -0.0054(12)
N3 0.0372(15) 0.0453(16) 0.0360(15) -0.0150(13) 0.0017(12) -0.0108(13)
N4 0.073(2) 0.059(2) 0.0395(17) -0.035(2) 0.0041(16) -0.0123(15)
N5 0.0402(16) 0.067(2) 0.0393(16) -0.0172(16) 0.0011(13) -0.0192(15)
C1 0.045(2) 0.0396(19) 0.045(2) -0.0092(16) 0.0029(16) -0.0129(16)
C2 0.053(2) 0.0384(19) 0.053(2) -0.0029(17) -0.0034(18) -0.0107(17)
C3 0.071(3) 0.0317(18) 0.054(2) -0.0129(19) -0.009(2) -0.0026(16)
C4 0.056(2) 0.0378(19) 0.043(2) -0.0161(18) -0.0007(17) -0.0015(16)
C5 0.0407(18) 0.0357(17) 0.0379(18) -0.0149(15) -0.0041(14) -0.0067(14)
C6 0.0391(17) 0.0359(17) 0.0290(15) -0.0137(15) -0.0035(13) -0.0038(13)
C7 0.0355(17) 0.050(2) 0.0326(17) -0.0199(16) 0.0006(13) -0.0106(15)
C8 0.0437(19) 0.047(2) 0.0361(18) -0.0225(17) 0.0011(14) -0.0119(15)
C9 0.058(2) 0.045(2) 0.048(2) -0.0180(19) 0.0021(18) -0.0138(17)
C10 0.090(3) 0.043(2) 0.051(2) -0.027(2) -0.004(2) -0.0048(18)
C11 0.090(3) 0.056(3) 0.045(2) -0.040(3) 0.002(2) -0.0081(19)
C12 0.050(2) 0.048(2) 0.0316(17) -0.0260(18) 0.0000(15) -0.0098(14)
C13 0.0371(18) 0.060(2) 0.0333(17) -0.0221(17) 0.0011(14) -0.0168(16)
C14 0.046(2) 0.069(3) 0.049(2) -0.008(2) -0.0055(18) -0.024(2)
C15 0.051(2) 0.060(3) 0.050(2) -0.009(2) -0.0084(18) -0.0117(19)
C16 0.046(2) 0.056(2) 0.044(2) -0.0127(19) -0.0074(17) -0.0070(18)
C17 0.0370(18) 0.053(2) 0.0333(17) -0.0172(16) -0.0012(14) -0.0144(16)

loop_
_atom_type_symbol
_atom_type_description
_atom_type_scat_dispersion_real
_atom_type_scat_dispersion_imag
_atom_type_scat_source
C C 0.0033 0.0016 'International Tables Vol C Tables 4.2.6.8 and 6.1.1.4'
H H 0.0000 0.0000 'International Tables Vol C Tables 4.2.6.8 and 6.1.1.4'
N N 0.0061 0.0033 'International Tables Vol C Tables 4.2.6.8 and 6.1.1.4'
O O 0.0106 0.0060 'International Tables Vol C Tables 4.2.6.8 and 6.1.1.4'
Zn Zn 0.2839 1.4301 'International Tables Vol C Tables 4.2.6.8 and 6.1.1.4'

loop_
_geom_angle_atom_site_label_1
_geom_angle_atom_site_label_2
_geom_angle_atom_site_label_3
_geom_angle_site_symmetry_1
_geom_angle_site_symmetry_3
_geom_angle
O1 Zn O1 . 2_666 180.0
O1 Zn N1 . 2_666 100.25(11)
O1 Zn N1 . . 79.75(11)
N1 Zn N1 2_666 . 180.00(17)
N1 Zn O2 . 2_666 89.01(11)
O1 Zn O2 . . 88.51(10)
O1 Zn O2 2_666 . 91.49(10)
N1 Zn O2 . . 90.99(11)
O2 Zn O2 2_666 . 180.0
C6 O1 Zn . . 114.7(2)
H2A O2 H2B . . 116.4
H3A O3 H3B . . 101.2
H4A O4 H4B . . 105.8
C1 N1 C5 . . 119.3(3)
C1 N1 Zn . . 127.8(2)
C5 N1 Zn . . 112.8(2)
C6 N2 N3 . . 111.9(3)
C7 N3 N2 . . 115.4(3)
C11 N4 C12 . . 114.3(4)
C13 N5 C14 . . 115.7(3)
N1 C1 C2 . . 122.6(4)
N1 C1 H1 . . 118.7
C2 C1 H1 . . 118.7
C1 C2 C3 . . 118.3(4)
C1 C2 H2 . . 120.9
C3 C2 H2 . . 120.9
C4 C3 C2 . . 119.4(4)
C4 C3 H3 . . 120.3
C2 C3 H3 . . 120.3
C3 C4 C5 . . 119.3(3)
C3 C4 H4 . . 120.3
C5 C4 H4 . . 120.3
N1 C5 C4 . . 121.0(3)
N1 C5 C6 . . 114.5(3)
C4 C5 C6 . . 124.5(3)
O1 C6 N2 . . 127.7(3)
O1 C6 C5 . . 118.1(3)
N2 C6 C5 . . 114.2(3)
N3 C7 C17 . . 121.6(3)
N3 C7 C8 . . 132.1(3)
C17 C7 C8 . . 106.3(3)
C9 C8 C12 . . 118.6(3)
C9 C8 C7 . . 133.6(3)
C12 C8 C7 . . 107.8(3)
C8 C9 C10 . . 116.9(4)
C8 C9 H9 . . 121.5
C10 C9 H9 . . 121.5
C11 C10 C9 . . 120.2(4)
C11 C10 H10 . . 119.9
C9 C10 H10 . . 119.9
N4 C11 C10 . . 124.9(4)
N4 C11 H11 . . 117.5
C10 C11 H11 . . 117.5
N4 C12 C8 . . 125.0(4)
N4 C12 C13 . . 126.2(3)
C8 C12 C13 . . 108.8(3)
N5 C13 C17 . . 124.2(4)
N5 C13 C12 . . 127.2(3)
C17 C13 C12 . . 108.6(3)
N5 C14 C15 . . 123.7(4)
N5 C14 H14 . . 118.2
C15 C14 H14 . . 118.2
C14 C15 C16 . . 120.6(4)
C14 C15 H15 . . 119.7
C16 C15 H15 . . 119.7
C15 C16 C17 . . 116.6(4)
C15 C16 H16 . . 121.7
C17 C16 H16 . . 121.7
C16 C17 C13 . . 119.2(3)
C16 C17 C7 . . 132.3(3)
C13 C17 C7 . . 108.5(3)

loop_
_geom_bond_atom_site_label_1
_geom_bond_atom_site_label_2
_geom_bond_distance
_geom_bond_publ_flag
Zn O1 2.069(2) yes
Zn N1 2.087(3) yes
Zn O2 2.202(3) yes
O1 C6 1.259(4) ?
O2 H2A 0.8500 ?
O2 H2B 0.8500 ?
O3 H3A 0.8500 ?
O3 H3B 0.8500 ?
O4 H4A 0.8500 ?
O4 H4B 0.8500 ?
N1 C1 1.341(5) ?
N1 C5 1.348(4) ?
N2 C6 1.318(4) yes
N2 N3 1.391(4) yes
N3 C7 1.296(4) yes
N4 C11 1.337(6) ?
N4 C12 1.347(5) ?
N5 C13 1.337(5) ?
N5 C14 1.345(6) ?
C1 C2 1.376(5) ?
C1 H1 0.9300 ?
C2 C3 1.388(6) ?
C2 H2 0.9300 ?
C3 C4 1.383(5) ?
C3 H3 0.9300 ?
C4 C5 1.385(5) ?
C4 H4 0.9300 ?
C5 C6 1.508(5) ?
C7 C17 1.472(5) ?
C7 C8 1.475(5) ?
C8 C9 1.380(5) ?
C8 C12 1.412(5) ?
C9 C10 1.389(6) ?
C9 H9 0.9300 ?
C10 C11 1.381(6) ?
C10 H10 0.9300 ?
C11 H11 0.9300 ?
C12 C13 1.456(5) ?
C13 C17 1.401(5) ?
C14 C15 1.380(6) ?
C14 H14 0.9300 ?
C15 C16 1.384(6) ?
C15 H15 0.9300 ?
C16 C17 1.385(5) ?
C16 H16 0.9300 ?

loop_
_geom_hbond_atom_site_label_D
_geom_hbond_atom_site_label_H
_geom_hbond_atom_site_label_A
_geom_hbond_site_symmetry_A
_geom_hbond_distance_DH
_geom_hbond_distance_HA
_geom_hbond_distance_DA
_geom_hbond_angle_DHA
_geom_hbond_publ_flag
O2 H2A O4 1_555 0.85 1.97 2.799(4) 166 yes
O2 H2B N5 1_654 0.85 1.92 2.771(4) 177 yes
O3 H3A N2 2_566 0.85 2.26 2.988(5) 143 yes
O3 H3B O2 1_555 0.85 2.05 2.847(5) 157 yes
O4 H4A N3 2_566 0.85 2.19 2.993(4) 159 yes
O4 H4B O3 2_566 0.85 2.12 2.947(5) 164 yes

loop_
_geom_torsion_atom_site_label_1
_geom_torsion_atom_site_label_2
_geom_torsion_atom_site_label_3
_geom_torsion_atom_site_label_4
_geom_torsion_site_symmetry_1
_geom_torsion
_geom_torsion_publ_flag
N1 Zn O1 C6 2_666 -177.3(2) ?
N1 Zn O1 C6 . 2.7(2) ?
O2 Zn O1 C6 2_666 -86.0(2) ?
O2 Zn O1 C6 . 94.0(2) ?
O1 Zn N1 C1 . 176.4(3) ?
O1 Zn N1 C1 2_666 -3.6(3) ?
O2 Zn N1 C1 2_666 -91.9(3) ?
O2 Zn N1 C1 . 88.1(3) ?
O1 Zn N1 C5 . 0.1(2) ?
O1 Zn N1 C5 2_666 -179.9(2) ?
O2 Zn N1 C5 2_666 91.8(2) ?
O2 Zn N1 C5 . -88.2(2) ?
C6 N2 N3 C7 . -166.4(3) ?
C5 N1 C1 C2 . 0.7(6) ?
Zn N1 C1 C2 . -175.4(3) ?
N1 C1 C2 C3 . -0.2(6) ?
C1 C2 C3 C4 . -1.4(6) ?
C2 C3 C4 C5 . 2.4(6) ?
C1 N1 C5 C4 . 0.4(5) ?
Zn N1 C5 C4 . 177.0(3) ?
C1 N1 C5 C6 . -179.1(3) ?
Zn N1 C5 C6 . -2.5(4) ?
C3 C4 C5 N1 . -1.9(6) ?
C3 C4 C5 C6 . 177.5(4) ?
Zn O1 C6 N2 . 175.2(3) ?
Zn O1 C6 C5 . -4.9(4) ?
N3 N2 C6 O1 . 1.5(5) yes
N3 N2 C6 C5 . -178.4(3) yes
N1 C5 C6 O1 . 5.1(5) ?
C4 C5 C6 O1 . -174.4(3) ?
N1 C5 C6 N2 . -175.0(3) ?
C4 C5 C6 N2 . 5.5(5) ?
N2 N3 C7 C17 . -178.1(3) yes
N2 N3 C7 C8 . 3.9(6) yes
N3 C7 C8 C9 . -1.0(7) ?
C17 C7 C8 C9 . -179.3(4) ?
N3 C7 C8 C12 . 179.2(4) ?
C17 C7 C8 C12 . 0.9(4) ?
C12 C8 C9 C10 . -0.7(6) ?
C7 C8 C9 C10 . 179.6(4) ?
C8 C9 C10 C11 . 0.2(7) ?
C12 N4 C11 C10 . -1.0(7) ?
C9 C10 C11 N4 . 0.8(8) ?
C11 N4 C12 C8 . 0.5(6) ?
C11 N4 C12 C13 . -178.7(4) ?
C9 C8 C12 N4 . 0.4(6) ?
C7 C8 C12 N4 . -179.8(3) ?
C9 C8 C12 C13 . 179.6(3) ?
C7 C8 C12 C13 . -0.5(4) ?
C14 N5 C13 C17 . -1.0(5) ?
C14 N5 C13 C12 . 178.0(4) ?
N4 C12 C13 N5 . 0.1(6) ?
C8 C12 C13 N5 . -179.2(3) ?
N4 C12 C13 C17 . 179.2(4) ?
C8 C12 C13 C17 . -0.1(4) ?
C13 N5 C14 C15 . 0.8(6) ?
N5 C14 C15 C16 . 0.1(7) ?
C14 C15 C16 C17 . -0.9(6) ?
C15 C16 C17 C13 . 0.6(6) ?
C15 C16 C17 C7 . -178.7(4) ?
N5 C13 C17 C16 . 0.3(6) ?
C12 C13 C17 C16 . -178.8(3) ?
N5 C13 C17 C7 . 179.8(3) ?
C12 C13 C17 C7 . 0.7(4) ?
N3 C7 C17 C16 . 0.0(6) ?
C8 C7 C17 C16 . 178.4(4) ?
N3 C7 C17 C13 . -179.4(3) ?
C8 C7 C17 C13 . -1.0(4) ?
